data_8106977
loop_
_publ_author_name
'Yang, Hai-Yan'

_publ_section_title
;
 Crystal structure of
 aquadichloridobis(1-((2-methyl-1H-imidazol-1-yl)methyl)-1H-benotriazole-\kN)mercury(II),
 C22H24Cl2HgN10O
;
_journal_issue 3
_journal_name_full 'Zeitschrift f\"ur Kristallographie - New Crystal Structures'
_journal_page_first 687
_journal_page_last 688
_journal_paper_doi 10.1515/ncrs-2015-0226
_journal_volume 231
_journal_year 2016
_chemical_formula_moiety 'C22 H22 Cl2 Hg N10, H2 O'
_chemical_formula_sum 'C22 H24 Cl2 Hg N10 O'
_chemical_formula_weight 716.00
_space_group_crystal_system monoclinic
_space_group_IT_number 15
_space_group_name_Hall '-C 2yc'
_space_group_name_H-M_alt 'C 1 2/c 1'
_atom_sites_solution_hydrogens geom
_atom_sites_solution_primary heavy
_atom_sites_solution_secondary difmap
_cell_angle_alpha 90.00
_cell_angle_beta 91.747(3)
_cell_angle_gamma 90.00
_cell_formula_units_Z 4
_cell_length_a 7.8093(3)
_cell_length_b 23.167(3)
_cell_length_c 14.0254(4)
_cell_measurement_reflns_used 2611
_cell_measurement_temperature 291(2)
_cell_measurement_theta_max 27.5740
_cell_measurement_theta_min 3.7140
_cell_volume 2536.3(4)
_computing_cell_refinement
;
CrysAlisPro, Agilent Technologies,
Version 1.171.36.28 (release 01-02-2013 CrysAlis171 .NET)
(compiled Feb  1 2013,16:14:44)
;
_computing_data_collection
;
CrysAlisPro, Agilent Technologies,
Version 1.171.36.28 (release 01-02-2013 CrysAlis171 .NET)
(compiled Feb  1 2013,16:14:44)
;
_computing_data_reduction
;
CrysAlisPro, Agilent Technologies,
Version 1.171.36.28 (release 01-02-2013 CrysAlis171 .NET)
(compiled Feb  1 2013,16:14:44)
;
_computing_molecular_graphics
;
O. V. Dolomanov, L. J. Bourhis, R. J. Gildea, J. A. K. Howard and H. Puschmann,
OLEX2: a complete structure solution, refinement and analysis program.
J. Appl. Cryst. (2009). 42, 339-341.
;
_computing_publication_material
;
O. V. Dolomanov, L. J. Bourhis, R. J. Gildea, J. A. K. Howard and H. Puschmann,
OLEX2: a complete structure solution, refinement and analysis program.
J. Appl. Cryst. (2009). 42, 339-341.
;
_computing_structure_refinement
;
SHELXL, G.M. Sheldrick, Acta Cryst.
(2008). A64, 112-122
;
_computing_structure_solution
;
SHELXS, G.M. Sheldrick, Acta Cryst.
(2008). A64, 112-122
;
_diffrn_ambient_temperature 291.15
_diffrn_detector_area_resol_mean 16.2312
_diffrn_measured_fraction_theta_full 0.996
_diffrn_measured_fraction_theta_max 0.996
_diffrn_measurement_details
;
#__ type_ start__ end____ width___ exp.time_
  1 omega  -16.00   20.00   1.0000    3.0000
omega____ theta____ kappa____ phi______ frames
    -      -17.1323  -99.0000 -120.0000 36

#__ type_ start__ end____ width___ exp.time_
  2 omega   -4.00   59.00   1.0000    3.0000
omega____ theta____ kappa____ phi______ frames
    -       19.7885  -99.0000   60.0000 63

#__ type_ start__ end____ width___ exp.time_
  3 omega  -40.00   78.00   1.0000    3.0000
omega____ theta____ kappa____ phi______ frames
    -       19.7885    0.0000   60.0000 118

#__ type_ start__ end____ width___ exp.time_
  4 omega  -24.00    1.00   1.0000    3.0000
omega____ theta____ kappa____ phi______ frames
    -       19.7885   19.0000  150.0000 25
;
_diffrn_measurement_device_type 'Xcalibur, Eos, Gemini'
_diffrn_measurement_method '\w scans'
_diffrn_orient_matrix_UB_11 -0.0308209000
_diffrn_orient_matrix_UB_12 0.0286897000
_diffrn_orient_matrix_UB_13 0.0045264000
_diffrn_orient_matrix_UB_21 0.0634203000
_diffrn_orient_matrix_UB_22 0.0098455000
_diffrn_orient_matrix_UB_23 -0.0313009000
_diffrn_orient_matrix_UB_31 -0.0573243000
_diffrn_orient_matrix_UB_32 -0.0045306000
_diffrn_orient_matrix_UB_33 -0.0395042000
_diffrn_radiation_monochromator graphite
_diffrn_radiation_type 'Mo K\a'
_diffrn_radiation_wavelength 0.7107
_diffrn_reflns_av_R_equivalents 0.0325
_diffrn_reflns_av_unetI/netI 0.0514
_diffrn_reflns_limit_h_max 9
_diffrn_reflns_limit_h_min -8
_diffrn_reflns_limit_k_max 23
_diffrn_reflns_limit_k_min -28
_diffrn_reflns_limit_l_max 16
_diffrn_reflns_limit_l_min -17
_diffrn_reflns_number 5736
_diffrn_reflns_theta_full 26.37
_diffrn_reflns_theta_max 26.37
_diffrn_reflns_theta_min 3.08
_diffrn_source 'Enhance (Mo) X-ray Source'
_exptl_absorpt_coefficient_mu 6.317
_exptl_absorpt_correction_T_max 1.00000
_exptl_absorpt_correction_T_min 0.85560
_exptl_absorpt_correction_type multi-scan
_exptl_absorpt_process_details
;
CrysAlisPro, Agilent Technologies,
Version 1.171.36.28 (release 01-02-2013 CrysAlis171 .NET)
(compiled Feb  1 2013,16:14:44)
Empirical absorption correction using spherical harmonics,
 implemented in SCALE3 ABSPACK scaling algorithm.
;
_exptl_crystal_colour Colorless
_exptl_crystal_density_diffrn 1.875
_exptl_crystal_density_method 'not measured'
_exptl_crystal_description block
_exptl_crystal_F_000 1392
_exptl_crystal_size_max 0.21
_exptl_crystal_size_mid 0.18
_exptl_crystal_size_min 0.16
_refine_diff_density_max 0.727
_refine_diff_density_min -0.957
_refine_diff_density_rms 0.107
_refine_ls_extinction_method none
_refine_ls_goodness_of_fit_ref 1.026
_refine_ls_hydrogen_treatment mixed
_refine_ls_matrix_type full
_refine_ls_number_parameters 169
_refine_ls_number_reflns 2596
_refine_ls_number_restraints 0
_refine_ls_restrained_S_all 1.026
_refine_ls_R_factor_all 0.0341
_refine_ls_R_factor_gt 0.0283
_refine_ls_shift/su_max 0.001
_refine_ls_shift/su_mean 0.000
_refine_ls_structure_factor_coef Fsqd
_refine_ls_weighting_details 'calc w=1/[\s^2^(Fo^2^)+(0.0119P)^2^+0.0000P] where P=(Fo^2^+2Fc^2^)/3'
_refine_ls_weighting_scheme calc
_refine_ls_wR_factor_gt 0.0469
_refine_ls_wR_factor_ref 0.0491
_reflns_number_gt 2354
_reflns_number_total 2596
_reflns_threshold_expression >2sigma(I)
_cod_data_source_file suppl_ncrs-2015-0226_suppl.cif
_cod_data_source_block a
_cod_original_cell_volume 2536.3(3)
_cod_database_code 8106977
_reflns_odcompleteness_completeness 99.81
_reflns_odcompleteness_iscentric 1
_reflns_odcompleteness_theta 26.32
_olex2_refinement_description
;
1. Fixed Uiso
 At 1.2 times of:
  All C(H) groups, All C(H,H) groups
 At 1.5 times of:
  All C(H,H,H) groups
2.a Secondary CH2 refined with riding coordinates:
 C5(H5A,H5B)
2.b Aromatic/amide H refined with riding coordinates:
 C1(H1), C2(H2), C8(H8), C9(H9), C10(H10), C11(H11)
2.c Idealised Me refined as rotating group:
 C4(H4A,H4B,H4C)
;

loop_
_space_group_symop_id
_space_group_symop_operation_xyz
1 'x, y, z'
2 '-x, y, -z+1/2'
3 'x+1/2, y+1/2, z'
4 '-x+1/2, y+1/2, -z+1/2'
5 '-x, -y, -z'
6 'x, -y, z-1/2'
7 '-x+1/2, -y+1/2, -z'
8 'x+1/2, -y+1/2, z-1/2'

loop_
_atom_site_label
_atom_site_type_symbol
_atom_site_fract_x
_atom_site_fract_y
_atom_site_fract_z
_atom_site_U_iso_or_equiv
_atom_site_adp_type
_atom_site_occupancy
_atom_site_symmetry_multiplicity
_atom_site_calc_flag
_atom_site_refinement_flags
_atom_site_disorder_assembly
_atom_site_disorder_group
Hg1 Hg 0.5000 0.291966(11) 0.2500 0.03104(8) Uani 1 2 d S . .
Cl1 Cl 0.27989(13) 0.22651(6) 0.33523(7) 0.0442(3) Uani 1 1 d . . .
O1 O 0.5000 0.5841(3) 0.7500 0.0518(14) Uani 1 2 d S . .
N1 N 0.6692(4) 0.31087(15) 0.37209(19) 0.0281(8) Uani 1 1 d . . .
N2 N 0.7606(4) 0.33216(15) 0.51580(19) 0.0308(8) Uani 1 1 d . . .
N3 N 0.7857(4) 0.41282(17) 0.6240(2) 0.0353(9) Uani 1 1 d . . .
N4 N 0.6455(4) 0.44758(19) 0.6288(2) 0.0435(10) Uani 1 1 d . . .
N5 N 0.6958(4) 0.50098(19) 0.6313(2) 0.0456(10) Uani 1 1 d . . .
C1 C 0.8403(5) 0.29602(18) 0.3799(3) 0.0330(10) Uani 1 1 d . . .
H1 H 0.9048 0.2794 0.3324 0.040 Uiso 1 1 calc R . .
C2 C 0.8971(5) 0.3100(2) 0.4685(3) 0.0368(10) Uani 1 1 d . . .
H2 H 1.0082 0.3054 0.4931 0.044 Uiso 1 1 calc R . .
C3 C 0.6221(4) 0.33239(19) 0.4544(2) 0.0288(9) Uani 1 1 d . . .
C4 C 0.4486(4) 0.3529(2) 0.4778(3) 0.0428(12) Uani 1 1 d . . .
H4A H 0.3660 0.3372 0.4328 0.064 Uiso 1 1 calc R . .
H4B H 0.4454 0.3943 0.4748 0.064 Uiso 1 1 calc R . .
H4C H 0.4220 0.3405 0.5410 0.064 Uiso 1 1 calc R . .
C5 C 0.7644(6) 0.3511(2) 0.6148(3) 0.0422(12) Uani 1 1 d . . .
H5A H 0.6584 0.3398 0.6439 0.051 Uiso 1 1 calc R . .
H5B H 0.8579 0.3319 0.6491 0.051 Uiso 1 1 calc R . .
C6 C 0.9315(5) 0.4457(2) 0.6239(2) 0.0310(10) Uani 1 1 d . . .
C7 C 0.8720(5) 0.5018(2) 0.6282(2) 0.0322(10) Uani 1 1 d . . .
C8 C 0.9835(6) 0.5489(2) 0.6292(2) 0.0446(12) Uani 1 1 d . . .
H8 H 0.9440 0.5867 0.6317 0.054 Uiso 1 1 calc R . .
C9 C 1.1541(6) 0.5362(3) 0.6264(3) 0.0526(14) Uani 1 1 d . . .
H9 H 1.2334 0.5662 0.6267 0.063 Uiso 1 1 calc R . .
C10 C 1.2123(6) 0.4792(3) 0.6231(3) 0.0541(16) Uani 1 1 d . . .
H10 H 1.3297 0.4729 0.6215 0.065 Uiso 1 1 calc R . .
C11 C 1.1054(5) 0.4319(2) 0.6220(3) 0.0446(13) Uani 1 1 d . . .
H11 H 1.1455 0.3941 0.6202 0.053 Uiso 1 1 calc R . .
H1A H 0.552(6) 0.563(2) 0.717(3) 0.08(2) Uiso 1 1 d . . .

loop_
_atom_site_aniso_label
_atom_site_aniso_U_11
_atom_site_aniso_U_22
_atom_site_aniso_U_33
_atom_site_aniso_U_23
_atom_site_aniso_U_13
_atom_site_aniso_U_12
Hg1 0.03331(12) 0.03584(16) 0.02362(11) 0.000 -0.00467(8) 0.000
Cl1 0.0470(6) 0.0500(8) 0.0356(5) 0.0097(5) 0.0011(5) -0.0120(6)
O1 0.056(3) 0.036(4) 0.063(3) 0.000 -0.001(3) 0.000
N1 0.0310(16) 0.029(2) 0.0239(15) 0.0005(15) -0.0047(13) -0.0011(16)
N2 0.0401(18) 0.027(2) 0.0250(15) 0.0005(15) -0.0073(14) -0.0057(18)
N3 0.0397(19) 0.035(2) 0.0309(17) -0.0055(17) -0.0039(14) -0.005(2)
N4 0.0371(19) 0.048(3) 0.045(2) -0.012(2) -0.0003(15) -0.002(2)
N5 0.042(2) 0.044(3) 0.050(2) -0.012(2) -0.0041(16) 0.007(2)
C1 0.031(2) 0.027(3) 0.040(2) -0.0011(19) -0.0001(17) 0.003(2)
C2 0.034(2) 0.030(3) 0.045(2) 0.000(2) -0.0099(19) -0.003(2)
C3 0.035(2) 0.025(3) 0.0260(19) 0.0022(17) 0.0014(16) -0.004(2)
C4 0.037(2) 0.053(4) 0.040(2) -0.003(2) 0.0062(18) -0.004(2)
C5 0.063(3) 0.037(3) 0.026(2) 0.000(2) -0.0106(19) -0.008(3)
C6 0.034(2) 0.039(3) 0.0187(17) -0.0044(18) -0.0057(15) -0.005(2)
C7 0.036(2) 0.035(3) 0.0250(19) -0.0020(19) -0.0027(16) -0.001(2)
C8 0.064(3) 0.036(3) 0.034(2) 0.002(2) -0.004(2) -0.006(3)
C9 0.057(3) 0.062(4) 0.038(2) 0.006(3) -0.004(2) -0.026(3)
C10 0.035(2) 0.090(5) 0.037(2) -0.006(3) -0.0012(19) -0.009(3)
C11 0.041(2) 0.058(4) 0.035(2) -0.007(2) -0.0041(18) 0.012(3)

loop_
_atom_type_symbol
_atom_type_description
_atom_type_scat_dispersion_real
_atom_type_scat_dispersion_imag
_atom_type_scat_source
C C 0.0033 0.0016 'International Tables Vol C Tables 4.2.6.8 and 6.1.1.4'
H H 0.0000 0.0000 'International Tables Vol C Tables 4.2.6.8 and 6.1.1.4'
Cl Cl 0.1484 0.1585 'International Tables Vol C Tables 4.2.6.8 and 6.1.1.4'
Hg Hg -2.3894 9.2266 'International Tables Vol C Tables 4.2.6.8 and 6.1.1.4'
N N 0.0061 0.0033 'International Tables Vol C Tables 4.2.6.8 and 6.1.1.4'
O O 0.0106 0.0060 'International Tables Vol C Tables 4.2.6.8 and 6.1.1.4'

loop_
_geom_angle_atom_site_label_1
_geom_angle_atom_site_label_2
_geom_angle_atom_site_label_3
_geom_angle
_geom_angle_site_symmetry_1
_geom_angle_site_symmetry_3
Cl1 Hg1 Cl1 108.94(6) 2_655 .
N1 Hg1 Cl1 98.57(8) 2_655 2_655
N1 Hg1 Cl1 94.87(9) . 2_655
N1 Hg1 Cl1 98.57(8) . .
N1 Hg1 Cl1 94.87(9) 2_655 .
N1 Hg1 N1 156.78(18) . 2_655
C1 N1 Hg1 125.1(2) . .
C3 N1 Hg1 125.9(2) . .
C3 N1 C1 108.6(3) . .
C2 N2 C5 125.5(3) . .
C3 N2 C2 108.0(3) . .
C3 N2 C5 126.5(3) . .
N4 N3 C5 119.9(3) . .
N4 N3 C6 109.9(4) . .
C6 N3 C5 130.1(4) . .
N5 N4 N3 108.7(3) . .
N4 N5 C7 108.3(4) . .
N1 C1 H1 126.1 . .
C2 C1 N1 107.7(3) . .
C2 C1 H1 126.1 . .
N2 C2 H2 126.3 . .
C1 C2 N2 107.3(3) . .
C1 C2 H2 126.3 . .
N1 C3 N2 108.3(3) . .
N1 C3 C4 126.5(3) . .
N2 C3 C4 125.1(3) . .
C3 C4 H4A 109.5 . .
C3 C4 H4B 109.5 . .
C3 C4 H4C 109.5 . .
H4A C4 H4B 109.5 . .
H4A C4 H4C 109.5 . .
H4B C4 H4C 109.5 . .
N2 C5 H5A 109.1 . .
N2 C5 H5B 109.1 . .
N3 C5 N2 112.4(3) . .
N3 C5 H5A 109.1 . .
N3 C5 H5B 109.1 . .
H5A C5 H5B 107.9 . .
N3 C6 C7 104.0(3) . .
N3 C6 C11 133.0(5) . .
C7 C6 C11 123.0(4) . .
N5 C7 C6 109.0(4) . .
N5 C7 C8 129.2(5) . .
C6 C7 C8 121.7(4) . .
C7 C8 H8 122.0 . .
C9 C8 C7 116.0(5) . .
C9 C8 H8 122.0 . .
C8 C9 H9 119.2 . .
C8 C9 C10 121.5(5) . .
C10 C9 H9 119.2 . .
C9 C10 H10 118.2 . .
C11 C10 C9 123.7(4) . .
C11 C10 H10 118.2 . .
C6 C11 H11 123.0 . .
C10 C11 C6 114.0(5) . .
C10 C11 H11 123.0 . .

loop_
_geom_bond_atom_site_label_1
_geom_bond_atom_site_label_2
_geom_bond_distance
_geom_bond_site_symmetry_2
Hg1 Cl1 2.6092(11) 2_655
Hg1 Cl1 2.6093(11) .
Hg1 N1 2.175(3) .
Hg1 N1 2.175(3) 2_655
O1 H1A 0.80(5) .
N1 C1 1.381(4) .
N1 C3 1.320(4) .
N2 C2 1.373(5) .
N2 C3 1.362(4) .
N2 C5 1.456(4) .
N3 N4 1.363(5) .
N3 C5 1.445(5) .
N3 C6 1.370(5) .
N4 N5 1.298(5) .
N5 C7 1.378(5) .
C1 H1 0.9300 .
C1 C2 1.346(5) .
C2 H2 0.9300 .
C3 C4 1.482(5) .
C4 H4A 0.9600 .
C4 H4B 0.9600 .
C4 H4C 0.9600 .
C5 H5A 0.9700 .
C5 H5B 0.9700 .
C6 C7 1.381(6) .
C6 C11 1.396(5) .
C7 C8 1.397(6) .
C8 H8 0.9300 .
C8 C9 1.366(6) .
C9 H9 0.9300 .
C9 C10 1.398(7) .
C10 H10 0.9300 .
C10 C11 1.377(7) .
C11 H11 0.9300 .

loop_
_geom_torsion_atom_site_label_1
_geom_torsion_atom_site_label_2
_geom_torsion_atom_site_label_3
_geom_torsion_atom_site_label_4
_geom_torsion
_geom_torsion_site_symmetry_1
_geom_torsion_site_symmetry_2
_geom_torsion_site_symmetry_3
_geom_torsion_site_symmetry_4
Hg1 N1 C1 C2 -174.2(3) . . . .
Hg1 N1 C3 N2 173.5(2) . . . .
Hg1 N1 C3 C4 -5.8(6) . . . .
Cl1 Hg1 N1 C1 8.2(3) 2_655 . . .
Cl1 Hg1 N1 C1 118.2(3) . . . .
Cl1 Hg1 N1 C3 -53.8(3) . . . .
Cl1 Hg1 N1 C3 -163.8(3) 2_655 . . .
N1 Hg1 N1 C1 -117.1(3) 2_655 . . .
N1 Hg1 N1 C3 70.9(3) 2_655 . . .
N1 C1 C2 N2 1.3(5) . . . .
N3 N4 N5 C7 0.0(4) . . . .
N3 C6 C7 N5 0.4(4) . . . .
N3 C6 C7 C8 -179.8(3) . . . .
N3 C6 C11 C10 -179.8(4) . . . .
N4 N3 C5 N2 93.0(4) . . . .
N4 N3 C6 C7 -0.4(4) . . . .
N4 N3 C6 C11 178.4(4) . . . .
N4 N5 C7 C6 -0.2(4) . . . .
N4 N5 C7 C8 -180.0(4) . . . .
N5 C7 C8 C9 179.3(4) . . . .
C1 N1 C3 N2 0.4(5) . . . .
C1 N1 C3 C4 -179.0(4) . . . .
C2 N2 C3 N1 0.4(5) . . . .
C2 N2 C3 C4 179.8(4) . . . .
C2 N2 C5 N3 97.9(5) . . . .
C3 N1 C1 C2 -1.0(5) . . . .
C3 N2 C2 C1 -1.1(5) . . . .
C3 N2 C5 N3 -83.2(5) . . . .
C5 N2 C2 C1 178.0(4) . . . .
C5 N2 C3 N1 -178.6(4) . . . .
C5 N2 C3 C4 0.7(7) . . . .
C5 N3 N4 N5 -176.5(3) . . . .
C5 N3 C6 C7 175.9(3) . . . .
C5 N3 C6 C11 -5.3(6) . . . .
C6 N3 N4 N5 0.3(4) . . . .
C6 N3 C5 N2 -83.0(4) . . . .
C6 C7 C8 C9 -0.4(5) . . . .
C7 C6 C11 C10 -1.1(5) . . . .
C7 C8 C9 C10 -0.2(6) . . . .
C8 C9 C10 C11 0.2(7) . . . .
C9 C10 C11 C6 0.5(6) . . . .
C11 C6 C7 N5 -178.6(3) . . . .
C11 C6 C7 C8 1.2(6) . . . .
